data_1547681
loop_
_publ_author_name
'Shen, Kun'
'Wang, Qiu'

_publ_section_title
;
 Copper-Catalyzed Aminoalkynylation of Alkenes with Hypervalent Iodine
 Reagents
;
_journal_name_full 'Chem. Sci.'
_journal_paper_doi 10.1039/C7SC03420B
_journal_year 2017
_chemical_formula_moiety 'C27 H27 N O4, 0.5(C4 H8 O2)'
_chemical_formula_sum 'C29 H31 N2 O5'
_chemical_formula_weight 473.54
_chemical_name_common 'SK-V-211-2 minor'
_space_group_crystal_system triclinic
_space_group_IT_number 2
_space_group_name_Hall '-P 1'
_space_group_name_H-M_alt 'P -1'
_symmetry_space_group_name_Hall '-P 1'
_symmetry_space_group_name_H-M 'P -1'
_atom_sites_solution_hydrogens geom
_audit_update_record
;
2017-08-05 deposited with the CCDC.
2017-10-16 downloaded from the CCDC.
;
_cell_angle_alpha 65.705(3)
_cell_angle_beta 73.172(4)
_cell_angle_gamma 89.520(4)
_cell_formula_units_Z 4
_cell_length_a 10.3428(7)
_cell_length_b 16.0861(11)
_cell_length_c 17.3663(12)
_cell_measurement_reflns_used 9798
_cell_measurement_temperature 100.(2)
_cell_measurement_theta_max 30.4612
_cell_measurement_theta_min 2.3280
_cell_volume 2500.3(3)
_computing_cell_refinement 'SAINT V8.37A (Bruker AXS Inc., 2015)'
_computing_data_collection 'Bruker Instrument Service v2013.12.0.0'
_computing_data_reduction 'SAINT V8.37A (Bruker AXS Inc., 2015)'
_computing_molecular_graphics 'shelXle (C.B. Huebschle, rev 786)'
_computing_structure_refinement 'SHELXL-2014/7 (Sheldrick, 2014)'
_diffrn_ambient_temperature 100.(2)
_diffrn_detector_area_resol_mean 8.3333
_diffrn_measured_fraction_theta_full 0.996
_diffrn_measured_fraction_theta_max 0.996
_diffrn_measurement_device_type 'Bruker-Nonius X8 Kappa APEX II'
_diffrn_measurement_method 'phi and omega scans'
_diffrn_radiation_monochromator graphite
_diffrn_radiation_type MoK\a
_diffrn_radiation_wavelength 0.71073
_diffrn_reflns_av_R_equivalents 0.0416
_diffrn_reflns_av_unetI/netI 0.0323
_diffrn_reflns_limit_h_max 14
_diffrn_reflns_limit_h_min -14
_diffrn_reflns_limit_k_max 22
_diffrn_reflns_limit_k_min -22
_diffrn_reflns_limit_l_max 24
_diffrn_reflns_limit_l_min -24
_diffrn_reflns_number 98492
_diffrn_reflns_theta_full 30.59
_diffrn_reflns_theta_max 30.59
_diffrn_reflns_theta_min 1.48
_diffrn_source 'fine-focus sealed tube'
_exptl_absorpt_coefficient_mu 0.086
_exptl_absorpt_correction_T_max 0.99
_exptl_absorpt_correction_T_min 0.92
_exptl_absorpt_correction_type multi-scan
_exptl_absorpt_process_details
;
SADABS-2016/2 - Bruker AXS area detector scaling and absorption correction
;
_exptl_crystal_colour colourless
_exptl_crystal_density_diffrn 1.258
_exptl_crystal_density_method 'not measured'
_exptl_crystal_description plate
_exptl_crystal_F_000 1008
_exptl_crystal_size_max 0.352
_exptl_crystal_size_mid 0.225
_exptl_crystal_size_min 0.098
_refine_diff_density_max 0.664
_refine_diff_density_min -0.485
_refine_ls_extinction_method none
_refine_ls_goodness_of_fit_ref 1.098
_refine_ls_hydrogen_treatment constr
_refine_ls_matrix_type full
_refine_ls_number_parameters 696
_refine_ls_number_reflns 15311
_refine_ls_number_restraints 70
_refine_ls_restrained_S_all 1.097
_refine_ls_R_factor_all 0.0813
_refine_ls_R_factor_gt 0.0616
_refine_ls_shift/su_max 0.000
_refine_ls_shift/su_mean 0.000
_refine_ls_structure_factor_coef Fsqd
_refine_ls_weighting_details 'w=1/[\s^2^(Fo^2^)+(0.0750P)^2^+2.1946P] where P=(Fo^2^+2Fc^2^)/3'
_refine_ls_weighting_scheme calc
_refine_ls_wR_factor_gt 0.1663
_refine_ls_wR_factor_ref 0.1771
_reflns_number_gt 11862
_reflns_number_total 15311
_reflns_threshold_expression 'I > 2\s(I)'
_cod_data_source_file c7sc03420b2.cif
_cod_data_source_block rds625
_cod_depositor_comments
;
The following automatic conversions were performed:

'_exptl_absorpt_correction_type' value 'Multi-Scan' changed to
'multi-scan' according to
/home/data/users/saulius/crontab/automatic-downloads/rss-feeds/RSC/lib/dictionaries/cif_core.dic
dictionary named 'cif_core.dic' version 2.4.2 from 2011-04-26.

Automatic conversion script
Id: cif_fix_values 4973 2017-02-22 13:04:09Z antanas 

2019-08-15
Z value and formula fixed to values more according to usual
chemical conventions.                 miguel
;
_cod_original_formula_sum 'C58 H62 N2 O10'
_cod_original_formula_weight 947.09
_cod_original_formula_moiety '2(C27 H27 N O4), C4 H8 O2'
_cod_original_formula_units_Z 2
_cod_database_code 1547681

loop_
_space_group_symop_operation_xyz
'x, y, z'
'-x, -y, -z'

loop_
_atom_site_type_symbol
_atom_site_label
_atom_site_fract_x
_atom_site_fract_y
_atom_site_fract_z
_atom_site_U_iso_or_equiv
_atom_site_adp_type
_atom_site_calc_flag
_atom_site_refinement_flags_adp
_atom_site_refinement_flags_occupancy
_atom_site_refinement_flags_posn
_atom_site_occupancy
_atom_site_disorder_assembly
_atom_site_disorder_group
O O1 0.14864(12) 0.06430(8) 0.42312(8) 0.0166(2) Uani d . . . 1.0 . .
O O2 0.18174(12) -0.03760(8) 0.58399(8) 0.0163(2) Uani d . . . 1.0 . .
O O3 -0.57148(12) 0.17598(8) 0.75151(9) 0.0209(3) Uani d . . . 1.0 . .
O O4 -0.50992(12) 0.03146(8) 0.72538(9) 0.0222(3) Uani d . . . 1.0 . .
N N1 0.12870(13) 0.04657(9) 0.56441(9) 0.0133(2) Uani d . . . 1.0 . .
C C1 0.02133(15) 0.05484(10) 0.63677(10) 0.0122(3) Uani d . . . 1.0 . .
H H1 -0.0576 0.0068 0.6581 0.015 Uiso calc U . R 1.0 . .
C C2 -0.01820(15) 0.15110(10) 0.58432(10) 0.0116(3) Uani d . . . 1.0 . .
C C3 0.09017(16) 0.22744(11) 0.56759(11) 0.0146(3) Uani d . . . 1.0 . .
H H3A 0.1754 0.2263 0.5237 0.018 Uiso calc U . R 1.0 . .
H H3B 0.0582 0.2878 0.5411 0.018 Uiso calc U . R 1.0 . .
C C4 0.12166(17) 0.21867(11) 0.65108(12) 0.0177(3) Uani d . . . 1.0 . .
H H4A 0.1921 0.2693 0.6353 0.021 Uiso calc U . R 1.0 . .
H H4B 0.0385 0.2236 0.6942 0.021 Uiso calc U . R 1.0 . .
C C5 0.17219(18) 0.12635(12) 0.69346(12) 0.0200(3) Uani d . . . 1.0 . .
H H5A 0.1906 0.1207 0.7481 0.024 Uiso calc U . R 1.0 . .
H H5B 0.2582 0.1229 0.6516 0.024 Uiso calc U . R 1.0 . .
C C6 0.06491(17) 0.04753(11) 0.71651(11) 0.0160(3) Uani d . . . 1.0 . .
H H6 -0.018 0.0527 0.7606 0.019 Uiso calc U . R 1.0 . .
C C7 -0.00369(16) 0.14902(11) 0.49363(10) 0.0137(3) Uani d . . . 1.0 . .
H H7A -0.092 0.1266 0.4929 0.016 Uiso calc U . R 1.0 . .
H H7B 0.0287 0.2111 0.4442 0.016 Uiso calc U . R 1.0 . .
C C8 0.09958(15) 0.08374(10) 0.48562(10) 0.0133(3) Uani d . . . 1.0 . .
C C9 0.32547(17) -0.02165(13) 0.56474(13) 0.0222(3) Uani d . . . 1.0 . .
H H9A 0.3671 0.0196 0.5016 0.033 Uiso calc U . R 1.0 . .
H H9B 0.3632 -0.0802 0.5782 0.033 Uiso calc U . R 1.0 . .
H H9C 0.3448 0.0067 0.6012 0.033 Uiso calc U . R 1.0 . .
C C10 0.10492(18) -0.04359(12) 0.76063(11) 0.0187(3) Uani d . . . 1.0 . .
C C11 0.13623(19) -0.11881(13) 0.79622(12) 0.0210(3) Uani d . . . 1.0 . .
C C12 0.17008(19) -0.20544(13) 0.83722(12) 0.0225(3) Uani d . . . 1.0 . .
C C13 0.1981(2) -0.28158(13) 0.87401(12) 0.0252(4) Uani d . . . 1.0 . .
C C14 0.2327(2) -0.37129(14) 0.91930(14) 0.0296(4) Uani d . . . 1.0 . .
C C15 0.3534(2) -0.39883(15) 0.88168(15) 0.0332(5) Uani d . . . 1.0 . .
H H15 0.4124 -0.3586 0.8246 0.04 Uiso calc U . R 1.0 . .
C C16 0.3878(3) -0.48476(18) 0.9273(2) 0.0506(7) Uani d . . . 1.0 . .
H H16 0.4682 -0.5045 0.9004 0.061 Uiso calc U . R 1.0 . .
C C17 0.3050(4) -0.5418(2) 1.0119(2) 0.0712(11) Uani d . . . 1.0 . .
H H17 0.3301 -0.6001 1.0436 0.085 Uiso calc U . R 1.0 . .
C C18 0.1865(4) -0.5148(2) 1.0506(2) 0.0784(13) Uani d . . . 1.0 . .
H H18 0.131 -0.554 1.1092 0.094 Uiso calc U . R 1.0 . .
C C19 0.1479(3) -0.43019(19) 1.00403(19) 0.0547(8) Uani d . . . 1.0 . .
H H19 0.0644 -0.4126 1.0297 0.066 Uiso calc U . R 1.0 . .
C C20 -0.16327(15) 0.16131(10) 0.63015(10) 0.0117(3) Uani d . . . 1.0 . .
C C21 -0.19861(16) 0.23843(10) 0.64463(10) 0.0136(3) Uani d . . . 1.0 . .
H H21 -0.1296 0.2873 0.6265 0.016 Uiso calc U . R 1.0 . .
C C22 -0.33431(16) 0.24558(11) 0.68547(11) 0.0147(3) Uani d . . . 1.0 . .
H H22 -0.3558 0.2989 0.6948 0.018 Uiso calc U . R 1.0 . .
C C23 -0.43666(16) 0.17574(11) 0.71218(11) 0.0147(3) Uani d . . . 1.0 . .
C C24 -0.40289(16) 0.09691(11) 0.69786(11) 0.0152(3) Uani d . . . 1.0 . .
C C25 -0.26903(16) 0.09077(10) 0.65703(11) 0.0140(3) Uani d . . . 1.0 . .
H H25 -0.2479 0.0378 0.6469 0.017 Uiso calc U . R 1.0 . .
C C26 -0.60942(19) 0.25366(13) 0.76911(13) 0.0247(4) Uani d . . . 1.0 . .
H H26A -0.5827 0.3096 0.7131 0.037 Uiso calc U . R 1.0 . .
H H26B -0.5633 0.2589 0.8092 0.037 Uiso calc U . R 1.0 . .
H H26C -0.7082 0.2457 0.7971 0.037 Uiso calc U . R 1.0 . .
C C27 -0.47670(18) -0.05503(12) 0.72624(14) 0.0227(4) Uani d . . . 1.0 . .
H H27A -0.4332 -0.0473 0.6651 0.034 Uiso calc U . R 1.0 . .
H H27B -0.56 -0.0987 0.7533 0.034 Uiso calc U . R 1.0 . .
H H27C -0.4141 -0.0786 0.7609 0.034 Uiso calc U . R 1.0 . .
O O5 0.42083(13) 0.56417(8) 0.42335(8) 0.0178(2) Uani d . . . 1.0 . .
O O6 0.23903(12) 0.46253(8) 0.58630(8) 0.0171(2) Uani d . . . 1.0 . .
O O7 0.83718(13) 0.67723(8) 0.74236(9) 0.0205(3) Uani d . . . 1.0 . .
O O8 0.80234(14) 0.53297(9) 0.71591(10) 0.0238(3) Uani d . . . 1.0 . .
N N2 0.30920(14) 0.54707(9) 0.56511(9) 0.0142(3) Uani d . . . 1.0 . .
C C28 0.35035(16) 0.55643(10) 0.63579(10) 0.0130(3) Uani d . . . 1.0 . .
H H28 0.4106 0.5087 0.6561 0.016 Uiso calc U . R 1.0 . .
C C29 0.43821(15) 0.65262(10) 0.58146(10) 0.0120(3) Uani d . . . 1.0 . .
C C30 0.34395(16) 0.72896(11) 0.56610(11) 0.0149(3) Uani d . . . 1.0 . .
H H30A 0.4004 0.7894 0.5386 0.018 Uiso calc U . R 1.0 . .
H H30B 0.299 0.7276 0.5234 0.018 Uiso calc U . R 1.0 . .
C C31 0.23435(17) 0.72050(11) 0.65068(12) 0.0180(3) Uani d . . . 1.0 . .
H H31A 0.1774 0.7709 0.6356 0.022 Uiso calc U . R 1.0 . .
H H31B 0.278 0.7262 0.6924 0.022 Uiso calc U . R 1.0 . .
C C32 0.14474(17) 0.62788(12) 0.69534(13) 0.0208(3) Uani d . . . 1.0 . .
H H32A 0.0966 0.6236 0.6552 0.025 Uiso calc U . R 1.0 . .
H H32B 0.0756 0.6225 0.7508 0.025 Uiso calc U . R 1.0 . .
C C33 0.23346(17) 0.54970(11) 0.71681(11) 0.0168(3) Uani d . . . 1.0 . .
H H33 0.2769 0.5563 0.7588 0.02 Uiso calc U . R 1.0 . .
C C34 0.50756(16) 0.64992(11) 0.49077(10) 0.0141(3) Uani d . . . 1.0 . .
H H34A 0.52 0.7118 0.4412 0.017 Uiso calc U . R 1.0 . .
H H34B 0.5976 0.6277 0.4885 0.017 Uiso calc U . R 1.0 . .
C C35 0.41180(16) 0.58408(11) 0.48509(11) 0.0140(3) Uani d . . . 1.0 . .
C C36 0.11107(18) 0.47772(13) 0.57021(14) 0.0249(4) Uani d . . . 1.0 . .
H H36A 0.1266 0.5176 0.5071 0.037 Uiso calc U . R 1.0 . .
H H36B 0.0584 0.5072 0.6064 0.037 Uiso calc U . R 1.0 . .
H H36C 0.0605 0.4187 0.5861 0.037 Uiso calc U . R 1.0 . .
C C37 0.15291(18) 0.45850(12) 0.76421(12) 0.0194(3) Uani d . . . 1.0 . .
C C38 0.08650(18) 0.38422(13) 0.80206(12) 0.0213(3) Uani d . . . 1.0 . .
C C39 0.00992(19) 0.29901(13) 0.84309(12) 0.0221(3) Uani d . . . 1.0 . .
C C40 -0.05766(19) 0.22529(13) 0.87917(12) 0.0233(4) Uani d . . . 1.0 . .
C C41 -0.14533(19) 0.13969(12) 0.92560(12) 0.0229(3) Uani d . . . 1.0 . .
C C42 -0.2160(2) 0.10997(14) 0.88204(13) 0.0270(4) Uani d . . . 1.0 . .
H H42 -0.2016 0.1447 0.8202 0.032 Uiso calc U . R 1.0 . .
C C43 -0.3066(3) 0.03020(16) 0.92894(16) 0.0369(5) Uani d . . . 1.0 . .
H H43 -0.3537 0.0095 0.8993 0.044 Uiso calc U . R 1.0 . .
C C44 -0.3288(3) -0.01997(16) 1.01993(16) 0.0388(5) Uani d . . . 1.0 . .
H H44 -0.392 -0.0744 1.0522 0.047 Uiso calc U . R 1.0 . .
C C45 -0.2597(3) 0.00882(15) 1.06357(14) 0.0358(5) Uani d . . . 1.0 . .
H H45 -0.2754 -0.0258 1.1256 0.043 Uiso calc U . R 1.0 . .
C C46 -0.1678(2) 0.08807(15) 1.01703(13) 0.0323(5) Uani d . . . 1.0 . .
H H46 -0.1197 0.1076 1.047 0.039 Uiso calc U . R 1.0 . .
C C47 0.54145(15) 0.66300(10) 0.62544(10) 0.0123(3) Uani d . . . 1.0 . .
C C48 0.56089(16) 0.73937(11) 0.64099(11) 0.0145(3) Uani d . . . 1.0 . .
H H48 0.5068 0.7878 0.6246 0.017 Uiso calc U . R 1.0 . .
C C49 0.65848(16) 0.74647(11) 0.68026(11) 0.0152(3) Uani d . . . 1.0 . .
H H49 0.6699 0.7994 0.6901 0.018 Uiso calc U . R 1.0 . .
C C50 0.73832(16) 0.67698(11) 0.70478(11) 0.0150(3) Uani d . . . 1.0 . .
C C51 0.72032(17) 0.59893(11) 0.68948(11) 0.0159(3) Uani d . . . 1.0 . .
C C52 0.62380(16) 0.59300(11) 0.65022(11) 0.0148(3) Uani d . . . 1.0 . .
H H52 0.613 0.5403 0.6398 0.018 Uiso calc U . R 1.0 . .
C C53 0.8518(2) 0.75214(13) 0.76472(13) 0.0241(4) Uani d . . . 1.0 . .
H H53A 0.878 0.8099 0.7104 0.036 Uiso calc U . R 1.0 . .
H H53B 0.9222 0.7429 0.7939 0.036 Uiso calc U . R 1.0 . .
H H53C 0.765 0.7549 0.8052 0.036 Uiso calc U . R 1.0 . .
C C54 0.7683(2) 0.44653(12) 0.71754(15) 0.0259(4) Uani d . . . 1.0 . .
H H54A 0.782 0.454 0.6567 0.039 Uiso calc U . R 1.0 . .
H H54B 0.6727 0.4235 0.7532 0.039 Uiso calc U . R 1.0 . .
H H54C 0.8267 0.4026 0.7439 0.039 Uiso calc U . R 1.0 . .
O O1S 0.2715(4) 0.1303(3) 0.1306(3) 0.0438(9) Uani d U P D 0.660(7) A 1
O O2S 0.3973(3) 0.2364(3) -0.0028(3) 0.0476(9) Uani d U P D 0.660(7) A 1
C C1S 0.2821(5) 0.1859(4) 0.0539(4) 0.0410(11) Uani d U P D 0.660(7) A 1
C C2S 0.1676(5) 0.2103(9) 0.0161(4) 0.071(2) Uani d U P D 0.660(7) A 1
H H2SA 0.1662 0.1772 -0.0202 0.106 Uiso calc U P R 0.660(7) A 1
H H2SB 0.1799 0.2767 -0.0211 0.106 Uiso calc U P R 0.660(7) A 1
H H2SC 0.0812 0.1931 0.0646 0.106 Uiso calc U P R 0.660(7) A 1
C C3S 0.5165(4) 0.2230(3) 0.0259(3) 0.0388(10) Uani d U P D 0.660(7) A 1
H H3SA 0.5399 0.1599 0.0382 0.047 Uiso calc U P R 0.660(7) A 1
H H3SB 0.4999 0.232 0.0809 0.047 Uiso calc U P R 0.660(7) A 1
C C4S 0.6279(5) 0.2914(3) -0.0469(3) 0.0479(12) Uani d U P D 0.660(7) A 1
H H4SA 0.6417 0.2826 -0.1012 0.072 Uiso calc U P R 0.660(7) A 1
H H4SB 0.7118 0.2836 -0.0306 0.072 Uiso calc U P R 0.660(7) A 1
H H4SC 0.6043 0.3534 -0.0574 0.072 Uiso calc U P R 0.660(7) A 1
O O1T 0.3320(12) 0.1724(9) 0.0932(7) 0.079(3) Uani d U P D 0.340(7) A 2
O O2T 0.4189(7) 0.2598(7) -0.0509(7) 0.062(2) Uani d U P D 0.340(7) A 2
C C1T 0.3194(15) 0.2242(12) 0.0203(9) 0.070(4) Uani d U P D 0.340(7) A 2
C C2T 0.1817(19) 0.237(3) 0.0064(18) 0.168(16) Uani d U P D 0.340(7) A 2
H H2TA 0.1206 0.179 0.0431 0.252 Uiso calc U P R 0.340(7) A 2
H H2TB 0.1917 0.2549 -0.0564 0.252 Uiso calc U P R 0.340(7) A 2
H H2TC 0.1434 0.285 0.0235 0.252 Uiso calc U P R 0.340(7) A 2
C C3T 0.5526(8) 0.2354(7) -0.0426(6) 0.052(2) Uani d U P D 0.340(7) A 2
H H3TA 0.6181 0.2497 -0.1021 0.063 Uiso calc U P R 0.340(7) A 2
H H3TB 0.5456 0.1686 -0.0051 0.063 Uiso calc U P R 0.340(7) A 2
C C4T 0.6016(18) 0.2886(14) -0.0014(16) 0.120(8) Uani d U P D 0.340(7) A 2
H H4TA 0.6004 0.3544 -0.0358 0.18 Uiso calc U P R 0.340(7) A 2
H H4TB 0.6948 0.2772 -0.0011 0.18 Uiso calc U P R 0.340(7) A 2
H H4TC 0.5419 0.2693 0.0599 0.18 Uiso calc U P R 0.340(7) A 2

loop_
_atom_site_aniso_label
_atom_site_aniso_U_11
_atom_site_aniso_U_22
_atom_site_aniso_U_33
_atom_site_aniso_U_12
_atom_site_aniso_U_13
_atom_site_aniso_U_23
O1 0.0180(5) 0.0170(5) 0.0174(5) 0.0013(4) -0.0034(4) -0.0113(5)
O2 0.0145(5) 0.0139(5) 0.0240(6) 0.0061(4) -0.0077(5) -0.0103(5)
O3 0.0137(5) 0.0178(6) 0.0291(7) 0.0039(4) -0.0008(5) -0.0120(5)
O4 0.0128(5) 0.0155(5) 0.0374(7) 0.0004(4) -0.0025(5) -0.0140(5)
N1 0.0130(6) 0.0133(6) 0.0163(6) 0.0049(5) -0.0052(5) -0.0086(5)
C1 0.0112(6) 0.0134(6) 0.0145(7) 0.0029(5) -0.0046(5) -0.0080(5)
C2 0.0109(6) 0.0120(6) 0.0140(7) 0.0026(5) -0.0040(5) -0.0073(5)
C3 0.0119(6) 0.0141(7) 0.0192(7) 0.0002(5) -0.0038(6) -0.0091(6)
C4 0.0172(7) 0.0175(7) 0.0248(8) 0.0018(6) -0.0099(6) -0.0129(6)
C5 0.0203(8) 0.0221(8) 0.0273(9) 0.0053(6) -0.0141(7) -0.0154(7)
C6 0.0180(7) 0.0174(7) 0.0161(7) 0.0040(6) -0.0075(6) -0.0092(6)
C7 0.0147(7) 0.0141(7) 0.0136(7) 0.0030(5) -0.0051(5) -0.0069(6)
C8 0.0120(6) 0.0129(6) 0.0160(7) -0.0009(5) -0.0039(5) -0.0074(6)
C9 0.0134(7) 0.0249(8) 0.0332(10) 0.0077(6) -0.0090(7) -0.0159(8)
C10 0.0203(8) 0.0230(8) 0.0159(7) 0.0045(6) -0.0083(6) -0.0096(6)
C11 0.0231(8) 0.0236(8) 0.0173(8) 0.0026(7) -0.0082(6) -0.0086(7)
C12 0.0254(9) 0.0241(8) 0.0180(8) 0.0029(7) -0.0078(7) -0.0083(7)
C13 0.0285(9) 0.0241(9) 0.0201(8) 0.0046(7) -0.0081(7) -0.0064(7)
C14 0.0324(10) 0.0220(9) 0.0259(9) 0.0064(7) -0.0085(8) -0.0025(7)
C15 0.0351(11) 0.0306(10) 0.0263(10) 0.0092(8) -0.0074(8) -0.0064(8)
C16 0.0468(15) 0.0380(13) 0.0524(16) 0.0227(11) -0.0106(12) -0.0091(12)
C17 0.063(2) 0.0363(14) 0.070(2) 0.0222(14) -0.0085(17) 0.0104(14)
C18 0.0591(19) 0.0468(17) 0.0598(19) 0.0149(14) 0.0096(16) 0.0241(15)
C19 0.0394(13) 0.0399(13) 0.0451(15) 0.0145(11) 0.0055(11) 0.0067(11)
C20 0.0111(6) 0.0123(6) 0.0126(6) 0.0022(5) -0.0041(5) -0.0058(5)
C21 0.0138(7) 0.0125(6) 0.0162(7) 0.0031(5) -0.0053(6) -0.0074(6)
C22 0.0159(7) 0.0136(7) 0.0171(7) 0.0046(5) -0.0055(6) -0.0089(6)
C23 0.0126(7) 0.0157(7) 0.0151(7) 0.0043(5) -0.0028(6) -0.0069(6)
C24 0.0124(7) 0.0138(7) 0.0190(7) 0.0014(5) -0.0042(6) -0.0070(6)
C25 0.0129(7) 0.0129(7) 0.0181(7) 0.0022(5) -0.0043(6) -0.0086(6)
C26 0.0197(8) 0.0218(8) 0.0288(9) 0.0056(6) 0.0018(7) -0.0135(7)
C27 0.0192(8) 0.0148(7) 0.0346(10) 0.0005(6) -0.0065(7) -0.0123(7)
O5 0.0228(6) 0.0174(5) 0.0193(6) 0.0071(4) -0.0095(5) -0.0119(5)
O6 0.0153(5) 0.0134(5) 0.0262(6) 0.0000(4) -0.0080(5) -0.0109(5)
O7 0.0234(6) 0.0186(6) 0.0299(7) 0.0048(5) -0.0171(5) -0.0145(5)
O8 0.0262(6) 0.0174(6) 0.0427(8) 0.0112(5) -0.0245(6) -0.0179(6)
N2 0.0148(6) 0.0135(6) 0.0178(6) 0.0003(5) -0.0069(5) -0.0089(5)
C28 0.0132(6) 0.0130(6) 0.0152(7) 0.0020(5) -0.0056(5) -0.0076(6)
C29 0.0125(6) 0.0110(6) 0.0145(7) 0.0030(5) -0.0053(5) -0.0068(5)
C30 0.0167(7) 0.0132(7) 0.0192(7) 0.0054(5) -0.0092(6) -0.0088(6)
C31 0.0155(7) 0.0180(7) 0.0257(8) 0.0067(6) -0.0077(6) -0.0136(7)
C32 0.0144(7) 0.0217(8) 0.0271(9) 0.0048(6) -0.0032(6) -0.0134(7)
C33 0.0152(7) 0.0175(7) 0.0176(7) 0.0017(6) -0.0035(6) -0.0085(6)
C34 0.0149(7) 0.0142(7) 0.0144(7) 0.0017(5) -0.0048(6) -0.0070(6)
C35 0.0155(7) 0.0128(6) 0.0168(7) 0.0049(5) -0.0076(6) -0.0076(6)
C36 0.0168(8) 0.0271(9) 0.0378(10) 0.0020(7) -0.0132(7) -0.0174(8)
C37 0.0180(7) 0.0211(8) 0.0183(8) 0.0021(6) -0.0031(6) -0.0092(6)
C38 0.0193(8) 0.0236(8) 0.0188(8) 0.0029(6) -0.0040(6) -0.0081(7)
C39 0.0210(8) 0.0229(8) 0.0183(8) 0.0030(6) -0.0041(7) -0.0062(7)
C40 0.0231(8) 0.0242(8) 0.0192(8) 0.0018(7) -0.0051(7) -0.0070(7)
C41 0.0239(8) 0.0205(8) 0.0193(8) -0.0004(7) -0.0050(7) -0.0050(7)
C42 0.0315(10) 0.0276(9) 0.0193(8) 0.0005(8) -0.0084(7) -0.0071(7)
C43 0.0413(12) 0.0357(11) 0.0358(11) -0.0058(9) -0.0173(10) -0.0137(9)
C44 0.0426(13) 0.0273(10) 0.0342(11) -0.0134(9) -0.0092(10) -0.0030(9)
C45 0.0456(13) 0.0292(10) 0.0212(9) -0.0087(9) -0.0095(9) -0.0004(8)
C46 0.0426(12) 0.0288(10) 0.0206(9) -0.0077(9) -0.0123(8) -0.0040(8)
C47 0.0114(6) 0.0123(6) 0.0139(7) 0.0012(5) -0.0036(5) -0.0065(5)
C48 0.0141(7) 0.0123(6) 0.0185(7) 0.0029(5) -0.0056(6) -0.0077(6)
C49 0.0169(7) 0.0131(7) 0.0181(7) 0.0015(5) -0.0055(6) -0.0090(6)
C50 0.0143(7) 0.0158(7) 0.0174(7) 0.0005(5) -0.0068(6) -0.0083(6)
C51 0.0162(7) 0.0144(7) 0.0214(8) 0.0041(5) -0.0097(6) -0.0092(6)
C52 0.0151(7) 0.0137(7) 0.0206(7) 0.0039(5) -0.0079(6) -0.0106(6)
C53 0.0344(10) 0.0209(8) 0.0283(9) 0.0044(7) -0.0192(8) -0.0152(7)
C54 0.0287(9) 0.0165(8) 0.0433(11) 0.0097(7) -0.0219(9) -0.0161(8)
O1S 0.0486(19) 0.060(2) 0.0409(18) 0.0186(15) -0.0199(15) -0.0353(16)
O2S 0.0277(15) 0.077(2) 0.0345(18) 0.0167(15) -0.0117(14) -0.0199(17)
C1S 0.035(2) 0.074(3) 0.040(2) 0.029(2) -0.0215(18) -0.043(2)
C2S 0.027(2) 0.162(7) 0.036(2) 0.037(3) -0.0165(18) -0.051(3)
C3S 0.0371(18) 0.050(2) 0.040(2) 0.0162(16) -0.0199(15) -0.0252(17)
C4S 0.040(2) 0.047(2) 0.055(3) 0.0140(18) -0.015(2) -0.020(2)
O1T 0.085(7) 0.104(7) 0.057(5) 0.041(6) -0.019(5) -0.045(5)
O2T 0.049(4) 0.092(6) 0.056(5) 0.015(3) -0.020(3) -0.041(4)
C1T 0.066(6) 0.093(9) 0.056(5) 0.020(6) -0.012(5) -0.040(5)
C2T 0.072(9) 0.28(4) 0.122(16) 0.035(11) -0.036(9) -0.056(17)
C3T 0.043(4) 0.066(5) 0.057(6) 0.009(4) -0.019(4) -0.033(4)
C4T 0.099(11) 0.166(16) 0.22(2) 0.075(11) -0.111(14) -0.159(18)

loop_
_atom_type_symbol
_atom_type_description
_atom_type_scat_dispersion_real
_atom_type_scat_dispersion_imag
_atom_type_scat_source
C C 0.0033 0.0016 'International Tables Vol C Tables 4.2.6.8 and 6.1.1.4'
H H 0.0000 0.0000 'International Tables Vol C Tables 4.2.6.8 and 6.1.1.4'
N N 0.0061 0.0033 'International Tables Vol C Tables 4.2.6.8 and 6.1.1.4'
O O 0.0106 0.0060 'International Tables Vol C Tables 4.2.6.8 and 6.1.1.4'

loop_
_geom_angle_atom_site_label_1
_geom_angle_atom_site_label_2
_geom_angle_atom_site_label_3
_geom_angle
N1 O2 C9 109.08(12)
C23 O3 C26 117.36(13)
C24 O4 C27 116.38(13)
C8 N1 O2 115.72(12)
C8 N1 C1 111.75(12)
O2 N1 C1 117.15(12)
N1 C1 C6 115.16(13)
N1 C1 C2 99.93(12)
C6 C1 C2 114.05(12)
N1 C1 H1 109.1
C6 C1 H1 109.1
C2 C1 H1 109.1
C20 C2 C3 113.99(12)
C20 C2 C7 111.89(12)
C3 C2 C7 107.70(12)
C20 C2 C1 111.43(12)
C3 C2 C1 109.65(12)
C7 C2 C1 101.41(11)
C4 C3 C2 114.13(13)
C4 C3 H3A 108.7
C2 C3 H3A 108.7
C4 C3 H3B 108.7
C2 C3 H3B 108.7
H3A C3 H3B 107.6
C5 C4 C3 110.13(13)
C5 C4 H4A 109.6
C3 C4 H4A 109.6
C5 C4 H4B 109.6
C3 C4 H4B 109.6
H4A C4 H4B 108.1
C4 C5 C6 110.04(13)
C4 C5 H5A 109.7
C6 C5 H5A 109.7
C4 C5 H5B 109.7
C6 C5 H5B 109.7
H5A C5 H5B 108.2
C10 C6 C5 112.91(14)
C10 C6 C1 110.97(13)
C5 C6 C1 113.39(14)
C10 C6 H6 106.3
C5 C6 H6 106.3
C1 C6 H6 106.3
C8 C7 C2 104.89(12)
C8 C7 H7A 110.8
C2 C7 H7A 110.8
C8 C7 H7B 110.8
C2 C7 H7B 110.8
H7A C7 H7B 108.8
O1 C8 N1 124.59(15)
O1 C8 C7 128.40(15)
N1 C8 C7 107.00(13)
O2 C9 H9A 109.5
O2 C9 H9B 109.5
H9A C9 H9B 109.5
O2 C9 H9C 109.5
H9A C9 H9C 109.5
H9B C9 H9C 109.5
C11 C10 C6 178.87(18)
C10 C11 C12 179.1(2)
C13 C12 C11 179.1(2)
C12 C13 C14 178.4(2)
C15 C14 C19 119.5(2)
C15 C14 C13 120.67(19)
C19 C14 C13 119.7(2)
C16 C15 C14 120.2(2)
C16 C15 H15 119.9
C14 C15 H15 119.9
C17 C16 C15 119.9(2)
C17 C16 H16 120.0
C15 C16 H16 120.0
C18 C17 C16 120.5(2)
C18 C17 H17 119.7
C16 C17 H17 119.7
C17 C18 C19 120.1(3)
C17 C18 H18 119.9
C19 C18 H18 119.9
C18 C19 C14 119.7(2)
C18 C19 H19 120.2
C14 C19 H19 120.2
C21 C20 C25 117.53(14)
C21 C20 C2 123.40(13)
C25 C20 C2 119.04(13)
C20 C21 C22 121.34(14)
C20 C21 H21 119.3
C22 C21 H21 119.3
C23 C22 C21 120.56(14)
C23 C22 H22 119.7
C21 C22 H22 119.7
O3 C23 C22 125.37(14)
O3 C23 C24 115.66(14)
C22 C23 C24 118.96(14)
O4 C24 C25 124.59(14)
O4 C24 C23 115.35(14)
C25 C24 C23 120.05(14)
C24 C25 C20 121.54(14)
C24 C25 H25 119.2
C20 C25 H25 119.2
O3 C26 H26A 109.5
O3 C26 H26B 109.5
H26A C26 H26B 109.5
O3 C26 H26C 109.5
H26A C26 H26C 109.5
H26B C26 H26C 109.5
O4 C27 H27A 109.5
O4 C27 H27B 109.5
H27A C27 H27B 109.5
O4 C27 H27C 109.5
H27A C27 H27C 109.5
H27B C27 H27C 109.5
N2 O6 C36 108.95(12)
C50 O7 C53 117.14(13)
C51 O8 C54 116.50(13)
C35 N2 O6 115.70(12)
C35 N2 C28 111.48(12)
O6 N2 C28 117.26(12)
N2 C28 C33 115.51(13)
N2 C28 C29 99.98(12)
C33 C28 C29 114.00(12)
N2 C28 H28 109.0
C33 C28 H28 109.0
C29 C28 H28 109.0
C47 C29 C30 114.01(12)
C47 C29 C34 112.21(12)
C30 C29 C34 107.67(12)
C47 C29 C28 110.99(12)
C30 C29 C28 109.66(12)
C34 C29 C28 101.54(12)
C31 C30 C29 114.13(13)
C31 C30 H30A 108.7
C29 C30 H30A 108.7
C31 C30 H30B 108.7
C29 C30 H30B 108.7
H30A C30 H30B 107.6
C30 C31 C32 110.42(13)
C30 C31 H31A 109.6
C32 C31 H31A 109.6
C30 C31 H31B 109.6
C32 C31 H31B 109.6
H31A C31 H31B 108.1
C31 C32 C33 109.60(14)
C31 C32 H32A 109.8
C33 C32 H32A 109.8
C31 C32 H32B 109.8
C33 C32 H32B 109.8
H32A C32 H32B 108.2
C37 C33 C28 111.58(14)
C37 C33 C32 112.52(14)
C28 C33 C32 113.52(14)
C37 C33 H33 106.2
C28 C33 H33 106.2
C32 C33 H33 106.2
C35 C34 C29 105.00(12)
C35 C34 H34A 110.7
C29 C34 H34A 110.7
C35 C34 H34B 110.7
C29 C34 H34B 110.7
H34A C34 H34B 108.8
O5 C35 N2 124.55(15)
O5 C35 C34 128.33(15)
N2 C35 C34 107.11(13)
O6 C36 H36A 109.5
O6 C36 H36B 109.5
H36A C36 H36B 109.5
O6 C36 H36C 109.5
H36A C36 H36C 109.5
H36B C36 H36C 109.5
C38 C37 C33 179.19(19)
C37 C38 C39 178.2(2)
C40 C39 C38 179.4(2)
C39 C40 C41 176.1(2)
C42 C41 C46 119.51(17)
C42 C41 C40 120.61(17)
C46 C41 C40 119.75(18)
C43 C42 C41 119.99(18)
C43 C42 H42 120.0
C41 C42 H42 120.0
C42 C43 C44 119.9(2)
C42 C43 H43 120.1
C44 C43 H43 120.1
C45 C44 C43 120.6(2)
C45 C44 H44 119.7
C43 C44 H44 119.7
C44 C45 C46 120.0(2)
C44 C45 H45 120.0
C46 C45 H45 120.0
C45 C46 C41 120.07(19)
C45 C46 H46 120.0
C41 C46 H46 120.0
C48 C47 C52 117.60(14)
C48 C47 C29 123.45(13)
C52 C47 C29 118.93(13)
C47 C48 C49 121.40(14)
C47 C48 H48 119.3
C49 C48 H48 119.3
C50 C49 C48 120.47(14)
C50 C49 H49 119.8
C48 C49 H49 119.8
O7 C50 C49 125.37(14)
O7 C50 C51 115.60(14)
C49 C50 C51 119.03(14)
O8 C51 C52 124.46(14)
O8 C51 C50 115.65(14)
C52 C51 C50 119.89(14)
C51 C52 C47 121.61(14)
C51 C52 H52 119.2
C47 C52 H52 119.2
O7 C53 H53A 109.5
O7 C53 H53B 109.5
H53A C53 H53B 109.5
O7 C53 H53C 109.5
H53A C53 H53C 109.5
H53B C53 H53C 109.5
O8 C54 H54A 109.5
O8 C54 H54B 109.5
H54A C54 H54B 109.5
O8 C54 H54C 109.5
H54A C54 H54C 109.5
H54B C54 H54C 109.5
C1S O2S C3S 117.8(4)
O1S C1S O2S 122.9(4)
O1S C1S C2S 125.5(5)
O2S C1S C2S 111.5(5)
C1S C2S H2SA 109.5
C1S C2S H2SB 109.5
H2SA C2S H2SB 109.5
C1S C2S H2SC 109.5
H2SA C2S H2SC 109.5
H2SB C2S H2SC 109.5
O2S C3S C4S 106.8(4)
O2S C3S H3SA 110.4
C4S C3S H3SA 110.4
O2S C3S H3SB 110.4
C4S C3S H3SB 110.4
H3SA C3S H3SB 108.6
C3S C4S H4SA 109.5
C3S C4S H4SB 109.5
H4SA C4S H4SB 109.5
C3S C4S H4SC 109.5
H4SA C4S H4SC 109.5
H4SB C4S H4SC 109.5
C1T O2T C3T 115.7(10)
O1T C1T O2T 123.2(12)
O1T C1T C2T 122.0(16)
O2T C1T C2T 114.0(14)
C1T C2T H2TA 109.5
C1T C2T H2TB 109.5
H2TA C2T H2TB 109.5
C1T C2T H2TC 109.5
H2TA C2T H2TC 109.5
H2TB C2T H2TC 109.5
O2T C3T C4T 109.2(9)
O2T C3T H3TA 109.8
C4T C3T H3TA 109.8
O2T C3T H3TB 109.8
C4T C3T H3TB 109.8
H3TA C3T H3TB 108.3
C3T C4T H4TA 109.5
C3T C4T H4TB 109.5
H4TA C4T H4TB 109.5
C3T C4T H4TC 109.5
H4TA C4T H4TC 109.5
H4TB C4T H4TC 109.5

loop_
_geom_bond_atom_site_label_1
_geom_bond_atom_site_label_2
_geom_bond_distance
O1 C8 1.2211(19)
O2 N1 1.4023(16)
O2 C9 1.427(2)
O3 C23 1.3644(19)
O3 C26 1.430(2)
O4 C24 1.3644(19)
O4 C27 1.425(2)
N1 C8 1.372(2)
N1 C1 1.469(2)
C1 C6 1.537(2)
C1 C2 1.562(2)
C1 H1 1.0
C2 C20 1.524(2)
C2 C3 1.546(2)
C2 C7 1.552(2)
C3 C4 1.527(2)
C3 H3A 0.99
C3 H3B 0.99
C4 C5 1.526(2)
C4 H4A 0.99
C4 H4B 0.99
C5 C6 1.532(2)
C5 H5A 0.99
C5 H5B 0.99
C6 C10 1.468(2)
C6 H6 1.0
C7 C8 1.509(2)
C7 H7A 0.99
C7 H7B 0.99
C9 H9A 0.98
C9 H9B 0.98
C9 H9C 0.98
C10 C11 1.202(3)
C11 C12 1.375(3)
C12 C13 1.204(3)
C13 C14 1.431(3)
C14 C15 1.393(3)
C14 C19 1.397(3)
C15 C16 1.385(3)
C15 H15 0.95
C16 C17 1.382(4)
C16 H16 0.95
C17 C18 1.378(5)
C17 H17 0.95
C18 C19 1.392(4)
C18 H18 0.95
C19 H19 0.95
C20 C21 1.390(2)
C20 C25 1.411(2)
C21 C22 1.405(2)
C21 H21 0.95
C22 C23 1.380(2)
C22 H22 0.95
C23 C24 1.412(2)
C24 C25 1.384(2)
C25 H25 0.95
C26 H26A 0.98
C26 H26B 0.98
C26 H26C 0.98
C27 H27A 0.98
C27 H27B 0.98
C27 H27C 0.98
O5 C35 1.2186(19)
O6 N2 1.4005(17)
O6 C36 1.429(2)
O7 C50 1.3637(19)
O7 C53 1.431(2)
O8 C51 1.3659(19)
O8 C54 1.424(2)
N2 C35 1.374(2)
N2 C28 1.472(2)
C28 C33 1.531(2)
C28 C29 1.561(2)
C28 H28 1.0
C29 C47 1.527(2)
C29 C30 1.546(2)
C29 C34 1.549(2)
C30 C31 1.528(2)
C30 H30A 0.99
C30 H30B 0.99
C31 C32 1.528(2)
C31 H31A 0.99
C31 H31B 0.99
C32 C33 1.535(2)
C32 H32A 0.99
C32 H32B 0.99
C33 C37 1.468(2)
C33 H33 1.0
C34 C35 1.508(2)
C34 H34A 0.99
C34 H34B 0.99
C36 H36A 0.98
C36 H36B 0.98
C36 H36C 0.98
C37 C38 1.199(3)
C38 C39 1.379(3)
C39 C40 1.199(3)
C40 C41 1.432(3)
C41 C42 1.399(3)
C41 C46 1.403(3)
C42 C43 1.381(3)
C42 H42 0.95
C43 C44 1.394(3)
C43 H43 0.95
C44 C45 1.381(3)
C44 H44 0.95
C45 C46 1.382(3)
C45 H45 0.95
C46 H46 0.95
C47 C48 1.390(2)
C47 C52 1.406(2)
C48 C49 1.401(2)
C48 H48 0.95
C49 C50 1.382(2)
C49 H49 0.95
C50 C51 1.410(2)
C51 C52 1.385(2)
C52 H52 0.95
C53 H53A 0.98
C53 H53B 0.98
C53 H53C 0.98
C54 H54A 0.98
C54 H54B 0.98
C54 H54C 0.98
O1S C1S 1.234(6)
O2S C1S 1.314(6)
O2S C3S 1.442(5)
C1S C2S 1.490(5)
C2S H2SA 0.98
C2S H2SB 0.98
C2S H2SC 0.98
C3S C4S 1.473(6)
C3S H3SA 0.99
C3S H3SB 0.99
C4S H4SA 0.98
C4S H4SB 0.98
C4S H4SC 0.98
O1T C1T 1.240(13)
O2T C1T 1.267(13)
O2T C3T 1.466(10)
C1T C2T 1.511(15)
C2T H2TA 0.98
C2T H2TB 0.98
C2T H2TC 0.98
C3T C4T 1.492(12)
C3T H3TA 0.99
C3T H3TB 0.99
C4T H4TA 0.98
C4T H4TB 0.98
C4T H4TC 0.98

loop_
_geom_torsion_atom_site_label_1
_geom_torsion_atom_site_label_2
_geom_torsion_atom_site_label_3
_geom_torsion_atom_site_label_4
_geom_torsion
C9 O2 N1 C8 101.72(16)
C9 O2 N1 C1 -123.10(15)
C8 N1 C1 C6 -159.34(13)
O2 N1 C1 C6 63.80(17)
C8 N1 C1 C2 -36.70(15)
O2 N1 C1 C2 -173.57(11)
N1 C1 C2 C20 155.69(12)
C6 C1 C2 C20 -80.90(16)
N1 C1 C2 C3 -77.17(14)
C6 C1 C2 C3 46.25(17)
N1 C1 C2 C7 36.50(13)
C6 C1 C2 C7 159.91(13)
C20 C2 C3 C4 74.21(17)
C7 C2 C3 C4 -161.02(13)
C1 C2 C3 C4 -51.49(17)
C2 C3 C4 C5 58.78(18)
C3 C4 C5 C6 -58.20(18)
C4 C5 C6 C10 -177.89(14)
C4 C5 C6 C1 54.79(19)
N1 C1 C6 C10 -63.35(18)
C2 C1 C6 C10 -178.06(13)
N1 C1 C6 C5 64.97(17)
C2 C1 C6 C5 -49.74(18)
C20 C2 C7 C8 -145.36(12)
C3 C2 C7 C8 88.62(14)
C1 C2 C7 C8 -26.49(14)
O2 N1 C8 O1 -21.0(2)
C1 N1 C8 O1 -158.49(14)
O2 N1 C8 C7 157.81(12)
C1 N1 C8 C7 20.29(16)
C2 C7 C8 O1 -175.77(15)
C2 C7 C8 N1 5.52(16)
C19 C14 C15 C16 1.3(4)
C13 C14 C15 C16 178.1(2)
C14 C15 C16 C17 -2.8(5)
C15 C16 C17 C18 1.6(6)
C16 C17 C18 C19 1.1(7)
C17 C18 C19 C14 -2.5(6)
C15 C14 C19 C18 1.4(5)
C13 C14 C19 C18 -175.4(3)
C3 C2 C20 C21 8.6(2)
C7 C2 C20 C21 -113.91(16)
C1 C2 C20 C21 133.34(15)
C3 C2 C20 C25 -173.60(14)
C7 C2 C20 C25 63.90(18)
C1 C2 C20 C25 -48.84(18)
C25 C20 C21 C22 0.7(2)
C2 C20 C21 C22 178.59(14)
C20 C21 C22 C23 -0.2(2)
C26 O3 C23 C22 -2.1(2)
C26 O3 C23 C24 178.53(15)
C21 C22 C23 O3 -179.32(15)
C21 C22 C23 C24 0.0(2)
C27 O4 C24 C25 11.8(2)
C27 O4 C24 C23 -169.34(16)
O3 C23 C24 O4 0.0(2)
C22 C23 C24 O4 -179.42(15)
O3 C23 C24 C25 178.94(15)
C22 C23 C24 C25 -0.5(2)
O4 C24 C25 C20 179.92(15)
C23 C24 C25 C20 1.1(2)
C21 C20 C25 C24 -1.2(2)
C2 C20 C25 C24 -179.13(15)
C36 O6 N2 C35 -102.43(16)
C36 O6 N2 C28 122.73(15)
C35 N2 C28 C33 159.28(13)
O6 N2 C28 C33 -64.08(17)
C35 N2 C28 C29 36.50(15)
O6 N2 C28 C29 173.13(12)
N2 C28 C29 C47 -155.79(12)
C33 C28 C29 C47 80.36(16)
N2 C28 C29 C30 77.34(14)
C33 C28 C29 C30 -46.51(17)
N2 C28 C29 C34 -36.35(14)
C33 C28 C29 C34 -160.20(13)
C47 C29 C30 C31 -74.01(17)
C34 C29 C30 C31 160.81(13)
C28 C29 C30 C31 51.13(17)
C29 C30 C31 C32 -58.39(18)
C30 C31 C32 C33 57.97(18)
N2 C28 C33 C37 63.88(18)
C29 C28 C33 C37 178.88(13)
N2 C28 C33 C32 -64.54(18)
C29 C28 C33 C32 50.46(18)
C31 C32 C33 C37 176.95(15)
C31 C32 C33 C28 -55.12(19)
C47 C29 C34 C35 144.92(13)
C30 C29 C34 C35 -88.83(14)
C28 C29 C34 C35 26.35(15)
O6 N2 C35 O5 21.3(2)
C28 N2 C35 O5 158.65(15)
O6 N2 C35 C34 -157.60(12)
C28 N2 C35 C34 -20.24(17)
C29 C34 C35 O5 175.78(15)
C29 C34 C35 N2 -5.38(16)
C46 C41 C42 C43 -0.3(3)
C40 C41 C42 C43 -176.0(2)
C41 C42 C43 C44 0.8(4)
C42 C43 C44 C45 -0.8(4)
C43 C44 C45 C46 0.1(4)
C44 C45 C46 C41 0.5(4)
C42 C41 C46 C45 -0.4(3)
C40 C41 C46 C45 175.4(2)
C30 C29 C47 C48 -7.3(2)
C34 C29 C47 C48 115.48(16)
C28 C29 C47 C48 -131.69(15)
C30 C29 C47 C52 174.10(14)
C34 C29 C47 C52 -63.17(18)
C28 C29 C47 C52 49.66(18)
C52 C47 C48 C49 -0.3(2)
C29 C47 C48 C49 -178.94(15)
C47 C48 C49 C50 -0.1(2)
C53 O7 C50 C49 5.3(2)
C53 O7 C50 C51 -175.64(15)
C48 C49 C50 O7 179.14(16)
C48 C49 C50 C51 0.2(2)
C54 O8 C51 C52 -11.8(3)
C54 O8 C51 C50 167.97(16)
O7 C50 C51 O8 1.3(2)
C49 C50 C51 O8 -179.66(15)
O7 C50 C51 C52 -178.96(15)
C49 C50 C51 C52 0.1(2)
O8 C51 C52 C47 179.27(16)
C50 C51 C52 C47 -0.5(3)
C48 C47 C52 C51 0.6(2)
C29 C47 C52 C51 179.29(15)
C3S O2S C1S O1S 2.3(7)
C3S O2S C1S C2S 177.6(5)
C1S O2S C3S C4S -176.3(4)
C3T O2T C1T O1T 1.(2)
C3T O2T C1T C2T -170.(2)
C1T O2T C3T C4T -76.8(16)
